data_4079119
loop_
_publ_author_name
'Langer, Jens'
'K\"ohler, Mathias'
'Fischer, Reinald'
'D\"undar, Feyza'
'G\"orls, Helmar'
'Westerhausen, Matthias'

_publ_section_title
;
 Arylcalcium Iodides in Tetrahydropyran: Solution Stability in Comparison
 to Aryllithium Reagents
;
_journal_issue 17
_journal_name_full Organometallics
_journal_page_first 6172
_journal_paper_doi 10.1021/om300508w
_journal_volume 31
_journal_year 2012
_chemical_formula_moiety 'C32 H50 Li2 O4'
_chemical_formula_sum 'C32 H50 Li2 O4'
_chemical_formula_weight 512.60
_space_group_IT_number 2
_symmetry_cell_setting triclinic
_symmetry_space_group_name_Hall '-P 1'
_symmetry_space_group_name_H-M 'P -1'
_atom_sites_solution_hydrogens geom
_atom_sites_solution_primary direct
_atom_sites_solution_secondary difmap
_audit_creation_method SHELXL-97
_cell_angle_alpha 83.638(1)
_cell_angle_beta 66.806(1)
_cell_angle_gamma 63.994(1)
_cell_formula_units_Z 2
_cell_length_a 11.1447(3)
_cell_length_b 12.5054(3)
_cell_length_c 13.5630(3)
_cell_measurement_reflns_used 9496
_cell_measurement_temperature 133(2)
_cell_measurement_theta_max 27.49
_cell_measurement_theta_min 3.22
_cell_volume 1557.17(7)
_computing_cell_refinement DENZO
_computing_data_collection COLLECT
_computing_data_reduction DENZO
_computing_molecular_graphics SHELXTL/PC
_computing_publication_material SHELXL-97
_computing_structure_refinement 'SHELXL-97 (Sheldrick, 2008)'
_computing_structure_solution 'SHELXS-97 (Sheldrick, 2008)'
_diffrn_ambient_temperature 133(2)
_diffrn_measured_fraction_theta_full 0.968
_diffrn_measured_fraction_theta_max 0.968
_diffrn_measurement_device_type KappaCCD
_diffrn_measurement_method 'phi- + omega-scan'
_diffrn_radiation_monochromator graphite
_diffrn_radiation_source 'fine-focus sealed tube'
_diffrn_radiation_type MoK\a
_diffrn_radiation_wavelength 0.71073
_diffrn_reflns_av_R_equivalents 0.0176
_diffrn_reflns_av_sigmaI/netI 0.0306
_diffrn_reflns_limit_h_max 14
_diffrn_reflns_limit_h_min -14
_diffrn_reflns_limit_k_max 16
_diffrn_reflns_limit_k_min -16
_diffrn_reflns_limit_l_max 17
_diffrn_reflns_limit_l_min -17
_diffrn_reflns_number 9496
_diffrn_reflns_theta_full 27.49
_diffrn_reflns_theta_max 27.49
_diffrn_reflns_theta_min 3.22
_exptl_absorpt_coefficient_mu 0.069
_exptl_absorpt_correction_type none
_exptl_crystal_colour colourless
_exptl_crystal_density_diffrn 1.093
_exptl_crystal_density_method 'not measured'
_exptl_crystal_description prism
_exptl_crystal_F_000 560
_exptl_crystal_size_max 0.06
_exptl_crystal_size_mid 0.05
_exptl_crystal_size_min 0.05
_refine_diff_density_max 0.287
_refine_diff_density_min -0.194
_refine_diff_density_rms 0.033
_refine_ls_extinction_method none
_refine_ls_goodness_of_fit_ref 1.083
_refine_ls_hydrogen_treatment refall
_refine_ls_matrix_type full
_refine_ls_number_parameters 543
_refine_ls_number_reflns 6911
_refine_ls_number_restraints 0
_refine_ls_restrained_S_all 1.083
_refine_ls_R_factor_all 0.0543
_refine_ls_R_factor_gt 0.0460
_refine_ls_shift/su_max 0.000
_refine_ls_shift/su_mean 0.000
_refine_ls_structure_factor_coef Fsqd
_refine_ls_weighting_details 'calc w=1/[\s^2^(Fo^2^)+(0.0249P)^2^+0.6508P] where P=(Fo^2^+2Fc^2^)/3'
_refine_ls_weighting_scheme calc
_refine_ls_wR_factor_gt 0.1000
_refine_ls_wR_factor_ref 0.1069
_reflns_number_gt 6092
_reflns_number_total 6911
_reflns_threshold_expression >2sigma(I)
_cod_data_source_file om300508w_si_001.cif
_cod_data_source_block FO4463
_cod_database_code 4079119

loop_
_symmetry_equiv_pos_as_xyz
'x, y, z'
'-x, -y, -z'

loop_
_atom_site_label
_atom_site_type_symbol
_atom_site_fract_x
_atom_site_fract_y
_atom_site_fract_z
_atom_site_U_iso_or_equiv
_atom_site_adp_type
_atom_site_occupancy
_atom_site_symmetry_multiplicity
_atom_site_calc_flag
Li1 Li 0.6086(2) -0.70358(18) 0.67106(16) 0.0258(4) Uani 1 1 d
Li2 Li 0.4130(2) -0.72011(18) 0.82574(16) 0.0250(4) Uani 1 1 d
O1 O 0.79173(9) -0.68798(8) 0.62724(8) 0.0327(2) Uani 1 1 d
O2 O 0.61720(10) -0.72269(8) 0.52489(7) 0.0298(2) Uani 1 1 d
O3 O 0.30370(9) -0.78422(8) 0.78669(7) 0.0286(2) Uani 1 1 d
O4 O 0.29531(10) -0.68248(8) 0.98186(7) 0.0300(2) Uani 1 1 d
C1 C 0.64030(12) -0.85011(11) 0.78126(10) 0.0252(2) Uani 1 1 d
C2 C 0.73986(13) -0.96124(11) 0.72435(10) 0.0279(3) Uani 1 1 d
H2 H 0.7279(16) -0.9855(13) 0.6613(12) 0.034(4) Uiso 1 1 d
C3 C 0.85777(14) -1.04229(12) 0.74822(12) 0.0324(3) Uani 1 1 d
H3 H 0.9253(17) -1.1200(15) 0.7051(13) 0.040(4) Uiso 1 1 d
C4 C 0.88076(14) -1.01526(12) 0.83366(12) 0.0333(3) Uani 1 1 d
H4 H 0.9646(19) -1.0720(15) 0.8520(14) 0.048(5) Uiso 1 1 d
C5 C 0.78630(14) -0.90702(12) 0.89338(10) 0.0303(3) Uani 1 1 d
H5 H 0.7993(17) -0.8854(14) 0.9550(13) 0.041(4) Uiso 1 1 d
C6 C 0.67076(13) -0.82779(11) 0.86663(10) 0.0263(2) Uani 1 1 d
H6 H 0.6092(17) -0.7515(14) 0.9108(12) 0.037(4) Uiso 1 1 d
C7 C 0.40891(12) -0.54559(10) 0.76181(9) 0.0236(2) Uani 1 1 d
C8 C 0.45252(13) -0.48470(11) 0.81247(10) 0.0272(3) Uani 1 1 d
H8 H 0.5457(17) -0.5296(13) 0.8215(12) 0.032(4) Uiso 1 1 d
C9 C 0.37169(14) -0.36536(12) 0.85233(11) 0.0316(3) Uani 1 1 d
H9 H 0.4089(17) -0.3306(14) 0.8867(13) 0.041(4) Uiso 1 1 d
C10 C 0.23935(14) -0.29925(11) 0.84370(11) 0.0317(3) Uani 1 1 d
H10 H 0.1825(17) -0.2156(14) 0.8720(13) 0.040(4) Uiso 1 1 d
C11 C 0.18993(13) -0.35355(11) 0.79480(10) 0.0282(3) Uani 1 1 d
H11 H 0.0966(17) -0.3066(14) 0.7873(12) 0.035(4) Uiso 1 1 d
C12 C 0.27380(13) -0.47273(11) 0.75498(10) 0.0252(2) Uani 1 1 d
H12 H 0.2324(16) -0.5068(13) 0.7213(12) 0.031(4) Uiso 1 1 d
C13 C 0.91882(14) -0.75540(13) 0.64937(11) 0.0319(3) Uani 1 1 d
H13B H 0.9020(17) -0.8198(14) 0.6954(13) 0.039(4) Uiso 1 1 d
H13A H 0.9304(18) -0.7006(15) 0.6911(14) 0.048(5) Uiso 1 1 d
C14 C 1.05078(16) -0.80455(15) 0.54726(13) 0.0441(4) Uani 1 1 d
H14A H 1.042(2) -0.8625(18) 0.5098(16) 0.061(6) Uiso 1 1 d
H14B H 1.136(2) -0.8481(18) 0.5672(16) 0.064(6) Uiso 1 1 d
C15 C 1.06581(16) -0.70650(18) 0.47363(15) 0.0508(4) Uani 1 1 d
H15B H 1.148(2) -0.742(2) 0.4040(19) 0.080(7) Uiso 1 1 d
H15A H 1.084(2) -0.6540(19) 0.5100(17) 0.068(6) Uiso 1 1 d
C16 C 0.92563(16) -0.63183(14) 0.45738(12) 0.0382(3) Uani 1 1 d
H16B H 0.9271(19) -0.5612(17) 0.4179(15) 0.053(5) Uiso 1 1 d
H16A H 0.907(2) -0.6802(18) 0.4144(17) 0.069(6) Uiso 1 1 d
C17 C 0.80065(15) -0.59006(12) 0.56461(12) 0.0354(3) Uani 1 1 d
H17B H 0.7072(19) -0.5481(15) 0.5569(13) 0.046(5) Uiso 1 1 d
H17A H 0.8136(18) -0.5370(15) 0.6076(13) 0.045(4) Uiso 1 1 d
C18 C 0.71488(14) -0.82571(12) 0.45112(10) 0.0302(3) Uani 1 1 d
H18A H 0.7937(16) -0.8714(13) 0.4764(12) 0.031(4) Uiso 1 1 d
H18B H 0.7553(16) -0.7984(13) 0.3788(12) 0.033(4) Uiso 1 1 d
C19 C 0.64010(17) -0.90005(12) 0.44835(15) 0.0409(3) Uani 1 1 d
H19B H 0.6111(18) -0.9326(15) 0.5205(14) 0.044(4) Uiso 1 1 d
H19A H 0.710(2) -0.9672(17) 0.3945(15) 0.057(5) Uiso 1 1 d
C20 C 0.50658(18) -0.82548(13) 0.42252(16) 0.0457(4) Uani 1 1 d
H20B H 0.538(2) -0.8017(16) 0.3462(15) 0.054(5) Uiso 1 1 d
H20A H 0.451(2) -0.8715(18) 0.4291(16) 0.064(6) Uiso 1 1 d
C21 C 0.41029(15) -0.71333(12) 0.49853(12) 0.0335(3) Uani 1 1 d
H21B H 0.3292(17) -0.6595(14) 0.4770(12) 0.036(4) Uiso 1 1 d
H21A H 0.3680(18) -0.7322(15) 0.5741(14) 0.047(5) Uiso 1 1 d
C22 C 0.49756(14) -0.64780(11) 0.49471(10) 0.0270(3) Uani 1 1 d
H22A H 0.5379(15) -0.6234(12) 0.4209(11) 0.025(3) Uiso 1 1 d
H22B H 0.4406(17) -0.5771(14) 0.5462(12) 0.035(4) Uiso 1 1 d
C23 C 0.15134(14) -0.72374(13) 0.81083(12) 0.0331(3) Uani 1 1 d
H23B H 0.1358(17) -0.7270(14) 0.7414(13) 0.038(4) Uiso 1 1 d
H23A H 0.1210(17) -0.6388(15) 0.8308(13) 0.042(4) Uiso 1 1 d
C24 C 0.06846(14) -0.77992(14) 0.89911(12) 0.0358(3) Uani 1 1 d
H24B H 0.0775(18) -0.7694(15) 0.9670(14) 0.046(5) Uiso 1 1 d
H24A H -0.036(2) -0.7368(16) 0.9114(14) 0.051(5) Uiso 1 1 d
C25 C 0.12772(15) -0.91224(14) 0.86944(12) 0.0356(3) Uani 1 1 d
H25B H 0.1079(17) -0.9223(14) 0.8061(13) 0.039(4) Uiso 1 1 d
H25A H 0.0805(18) -0.9504(15) 0.9292(14) 0.044(4) Uiso 1 1 d
C26 C 0.29083(15) -0.97277(13) 0.83897(12) 0.0331(3) Uani 1 1 d
H26B H 0.3131(17) -0.9719(13) 0.9043(13) 0.036(4) Uiso 1 1 d
H26A H 0.3347(18) -1.0573(16) 0.8108(14) 0.047(5) Uiso 1 1 d
C27 C 0.36276(14) -0.90790(12) 0.75274(11) 0.0302(3) Uani 1 1 d
H27B H 0.3471(15) -0.9122(13) 0.6851(12) 0.030(4) Uiso 1 1 d
H27A H 0.4669(18) -0.9413(14) 0.7369(12) 0.038(4) Uiso 1 1 d
C28 C 0.20239(15) -0.56612(13) 1.03634(11) 0.0333(3) Uani 1 1 d
H28B H 0.2020(16) -0.5091(14) 0.9789(12) 0.034(4) Uiso 1 1 d
H28A H 0.1019(19) -0.5606(15) 1.0744(13) 0.045(4) Uiso 1 1 d
C29 C 0.25647(18) -0.54423(13) 1.11462(12) 0.0397(3) Uani 1 1 d
H29B H 0.358(2) -0.5476(15) 1.0722(14) 0.049(5) Uiso 1 1 d
H29A H 0.1899(19) -0.4630(16) 1.1507(14) 0.050(5) Uiso 1 1 d
C30 C 0.26559(18) -0.63908(15) 1.19578(11) 0.0413(3) Uani 1 1 d
H30B H 0.167(2) -0.6294(15) 1.2398(14) 0.050(5) Uiso 1 1 d
H30A H 0.3072(19) -0.6288(15) 1.2450(14) 0.051(5) Uiso 1 1 d
C31 C 0.35367(16) -0.76302(13) 1.13807(11) 0.0339(3) Uani 1 1 d
H31B H 0.4564(18) -0.7786(14) 1.1005(13) 0.040(4) Uiso 1 1 d
H31A H 0.3512(18) -0.8275(15) 1.1897(13) 0.043(4) Uiso 1 1 d
C32 C 0.29934(18) -0.77466(14) 1.05561(12) 0.0366(3) Uani 1 1 d
H32B H 0.3614(19) -0.8514(16) 1.0134(14) 0.046(5) Uiso 1 1 d
H32A H 0.1985(19) -0.7683(15) 1.0911(14) 0.047(5) Uiso 1 1 d

loop_
_atom_site_aniso_label
_atom_site_aniso_U_11
_atom_site_aniso_U_22
_atom_site_aniso_U_33
_atom_site_aniso_U_23
_atom_site_aniso_U_13
_atom_site_aniso_U_12
Li1 0.0218(10) 0.0272(10) 0.0267(10) 0.0020(8) -0.0094(8) -0.0092(8)
Li2 0.0220(9) 0.0255(10) 0.0268(10) 0.0010(8) -0.0087(8) -0.0100(8)
O1 0.0194(4) 0.0335(5) 0.0428(5) 0.0153(4) -0.0135(4) -0.0111(4)
O2 0.0296(5) 0.0280(4) 0.0302(5) -0.0024(4) -0.0161(4) -0.0062(4)
O3 0.0223(4) 0.0304(5) 0.0340(5) -0.0044(4) -0.0082(4) -0.0130(4)
O4 0.0350(5) 0.0301(5) 0.0235(4) 0.0011(3) -0.0093(4) -0.0144(4)
C1 0.0195(5) 0.0289(6) 0.0267(6) 0.0054(5) -0.0088(4) -0.0108(5)
C2 0.0258(6) 0.0282(6) 0.0311(6) 0.0030(5) -0.0124(5) -0.0118(5)
C3 0.0255(6) 0.0232(6) 0.0440(7) 0.0008(5) -0.0132(6) -0.0067(5)
C4 0.0281(6) 0.0293(6) 0.0450(8) 0.0126(6) -0.0210(6) -0.0109(5)
C5 0.0307(6) 0.0371(7) 0.0286(6) 0.0092(5) -0.0149(5) -0.0176(6)
C6 0.0232(6) 0.0281(6) 0.0248(6) 0.0028(5) -0.0067(5) -0.0109(5)
C7 0.0226(6) 0.0231(5) 0.0232(5) 0.0020(4) -0.0080(4) -0.0093(5)
C8 0.0218(6) 0.0267(6) 0.0315(6) 0.0008(5) -0.0103(5) -0.0089(5)
C9 0.0314(7) 0.0294(6) 0.0359(7) -0.0028(5) -0.0125(5) -0.0139(5)
C10 0.0284(6) 0.0225(6) 0.0345(7) -0.0017(5) -0.0069(5) -0.0064(5)
C11 0.0205(6) 0.0274(6) 0.0294(6) 0.0057(5) -0.0085(5) -0.0059(5)
C12 0.0244(6) 0.0274(6) 0.0243(6) 0.0039(5) -0.0088(5) -0.0127(5)
C13 0.0240(6) 0.0407(7) 0.0318(7) 0.0102(6) -0.0147(5) -0.0130(6)
C14 0.0244(7) 0.0440(8) 0.0417(8) 0.0116(7) -0.0087(6) -0.0016(6)
C15 0.0242(7) 0.0631(11) 0.0435(9) 0.0188(8) -0.0041(6) -0.0118(7)
C16 0.0349(7) 0.0400(8) 0.0357(7) 0.0149(6) -0.0147(6) -0.0147(6)
C17 0.0257(6) 0.0260(6) 0.0470(8) 0.0102(6) -0.0109(6) -0.0093(5)
C18 0.0248(6) 0.0317(7) 0.0267(6) -0.0024(5) -0.0086(5) -0.0060(5)
C19 0.0426(8) 0.0227(6) 0.0573(10) -0.0031(6) -0.0265(7) -0.0064(6)
C20 0.0462(9) 0.0285(7) 0.0756(12) -0.0015(7) -0.0379(9) -0.0136(7)
C21 0.0275(6) 0.0285(6) 0.0448(8) 0.0093(6) -0.0167(6) -0.0115(5)
C22 0.0300(6) 0.0222(6) 0.0283(6) 0.0020(5) -0.0151(5) -0.0076(5)
C23 0.0246(6) 0.0342(7) 0.0416(7) 0.0047(6) -0.0138(6) -0.0132(5)
C24 0.0207(6) 0.0446(8) 0.0368(7) 0.0042(6) -0.0075(5) -0.0131(6)
C25 0.0327(7) 0.0453(8) 0.0371(7) 0.0124(6) -0.0154(6) -0.0244(6)
C26 0.0319(7) 0.0324(7) 0.0370(7) 0.0031(6) -0.0139(6) -0.0152(6)
C27 0.0275(6) 0.0316(7) 0.0313(7) -0.0061(5) -0.0076(5) -0.0140(5)
C28 0.0259(6) 0.0354(7) 0.0264(6) -0.0021(5) -0.0060(5) -0.0055(5)
C29 0.0476(9) 0.0314(7) 0.0319(7) -0.0066(6) -0.0155(6) -0.0079(6)
C30 0.0440(9) 0.0499(9) 0.0250(7) -0.0008(6) -0.0124(6) -0.0159(7)
C31 0.0382(7) 0.0381(7) 0.0286(6) 0.0090(5) -0.0133(6) -0.0203(6)
C32 0.0468(8) 0.0391(8) 0.0338(7) 0.0096(6) -0.0167(6) -0.0274(7)

loop_
_atom_type_symbol
_atom_type_description
_atom_type_scat_dispersion_real
_atom_type_scat_dispersion_imag
_atom_type_scat_source
C C 0.0033 0.0016 'International Tables Vol C Tables 4.2.6.8 and 6.1.1.4'
H H 0.0000 0.0000 'International Tables Vol C Tables 4.2.6.8 and 6.1.1.4'
O O 0.0106 0.0060 'International Tables Vol C Tables 4.2.6.8 and 6.1.1.4'
Li Li -0.0003 0.0001 'International Tables Vol C Tables 4.2.6.8 and 6.1.1.4'

loop_
_geom_angle_atom_site_label_1
_geom_angle_atom_site_label_2
_geom_angle_atom_site_label_3
_geom_angle
O1 Li1 O2 97.63(10)
O1 Li1 C7 115.73(10)
O2 Li1 C7 109.89(10)
O1 Li1 C1 101.27(9)
O2 Li1 C1 123.90(11)
C7 Li1 C1 108.15(9)
O1 Li1 Li2 143.22(12)
O2 Li1 Li2 118.93(11)
C7 Li1 Li2 57.66(7)
C1 Li1 Li2 56.14(7)
O3 Li2 O4 99.61(9)
O3 Li2 C1 111.38(10)
O4 Li2 C1 115.85(10)
O3 Li2 C7 117.10(10)
O4 Li2 C7 104.82(9)
C1 Li2 C7 108.03(9)
O3 Li2 Li1 112.94(10)
O4 Li2 Li1 147.07(11)
C1 Li2 Li1 57.30(7)
C7 Li2 Li1 56.37(7)
C13 O1 C17 112.03(10)
C13 O1 Li1 131.83(10)
C17 O1 Li1 116.12(10)
C18 O2 C22 111.18(9)
C18 O2 Li1 125.58(10)
C22 O2 Li1 120.99(9)
C23 O3 C27 111.98(9)
C23 O3 Li2 124.73(10)
C27 O3 Li2 121.89(10)
C28 O4 C32 111.69(10)
C28 O4 Li2 126.65(10)
C32 O4 Li2 121.62(10)
C2 C1 C6 113.01(11)
C2 C1 Li2 141.10(11)
C6 C1 Li2 101.57(10)
C2 C1 Li1 111.61(10)
C6 C1 Li1 114.04(10)
Li2 C1 Li1 66.56(8)
C3 C2 C1 124.18(12)
C3 C2 H2 116.7(9)
C1 C2 H2 119.2(9)
C4 C3 C2 119.88(12)
C4 C3 H3 119.2(9)
C2 C3 H3 120.9(9)
C5 C4 C3 118.91(12)
C5 C4 H4 120.0(10)
C3 C4 H4 121.1(10)
C4 C5 C6 119.68(12)
C4 C5 H5 120.9(9)
C6 C5 H5 119.4(9)
C5 C6 C1 124.33(12)
C5 C6 H6 115.8(9)
C1 C6 H6 119.9(9)
C8 C7 C12 112.86(11)
C8 C7 Li1 105.50(10)
C12 C7 Li1 137.36(10)
C8 C7 Li2 116.39(10)
C12 C7 Li2 109.99(9)
Li1 C7 Li2 65.98(8)
C9 C8 C7 124.17(12)
C9 C8 H8 117.6(9)
C7 C8 H8 118.2(9)
C10 C9 C8 119.96(12)
C10 C9 H9 121.1(10)
C8 C9 H9 118.9(10)
C9 C10 C11 118.88(12)
C9 C10 H10 119.9(9)
C11 C10 H10 121.2(9)
C10 C11 C12 119.79(11)
C10 C11 H11 119.3(9)
C12 C11 H11 120.9(9)
C11 C12 C7 124.33(11)
C11 C12 H12 116.1(8)
C7 C12 H12 119.6(9)
O1 C13 C14 111.08(11)
O1 C13 H13B 106.7(9)
C14 C13 H13B 112.3(9)
O1 C13 H13A 108.2(10)
C14 C13 H13A 109.0(10)
H13B C13 H13A 109.5(13)
C13 C14 C15 111.40(13)
C13 C14 H14A 108.6(11)
C15 C14 H14A 108.9(12)
C13 C14 H14B 107.7(11)
C15 C14 H14B 112.1(12)
H14A C14 H14B 107.9(16)
C14 C15 C16 110.25(13)
C14 C15 H15B 109.9(13)
C16 C15 H15B 111.1(13)
C14 C15 H15A 107.4(12)
C16 C15 H15A 107.9(12)
H15B C15 H15A 110.2(18)
C17 C16 C15 109.93(13)
C17 C16 H16B 108.2(11)
C15 C16 H16B 112.4(11)
C17 C16 H16A 108.2(12)
C15 C16 H16A 111.0(12)
H16B C16 H16A 106.9(15)
O1 C17 C16 111.52(11)
O1 C17 H17B 105.4(10)
C16 C17 H17B 112.0(10)
O1 C17 H17A 107.2(9)
C16 C17 H17A 110.0(9)
H17B C17 H17A 110.6(13)
O2 C18 C19 111.10(11)
O2 C18 H18A 106.3(8)
C19 C18 H18A 110.6(9)
O2 C18 H18B 108.2(9)
C19 C18 H18B 111.4(9)
H18A C18 H18B 109.1(12)
C18 C19 C20 110.93(12)
C18 C19 H19B 108.4(10)
C20 C19 H19B 109.9(10)
C18 C19 H19A 107.9(11)
C20 C19 H19A 111.4(11)
H19B C19 H19A 108.4(14)
C21 C20 C19 109.80(13)
C21 C20 H20B 108.9(10)
C19 C20 H20B 109.0(11)
C21 C20 H20A 109.4(12)
C19 C20 H20A 111.0(12)
H20B C20 H20A 108.6(15)
C22 C21 C20 109.57(12)
C22 C21 H21B 108.4(9)
C20 C21 H21B 110.5(9)
C22 C21 H21A 108.6(10)
C20 C21 H21A 111.7(10)
H21B C21 H21A 107.9(13)
O2 C22 C21 110.51(10)
O2 C22 H22A 107.7(8)
C21 C22 H22A 111.3(8)
O2 C22 H22B 105.5(9)
C21 C22 H22B 112.2(9)
H22A C22 H22B 109.3(12)
O3 C23 C24 111.67(11)
O3 C23 H23B 107.9(9)
C24 C23 H23B 110.2(9)
O3 C23 H23A 106.3(9)
C24 C23 H23A 112.4(9)
H23B C23 H23A 108.2(13)
C23 C24 C25 110.51(12)
C23 C24 H24B 109.1(10)
C25 C24 H24B 109.6(10)
C23 C24 H24A 108.8(10)
C25 C24 H24A 111.4(10)
H24B C24 H24A 107.4(14)
C24 C25 C26 110.06(11)
C24 C25 H25B 109.4(9)
C26 C25 H25B 108.4(9)
C24 C25 H25A 110.7(10)
C26 C25 H25A 110.2(10)
H25B C25 H25A 108.0(13)
C27 C26 C25 110.32(12)
C27 C26 H26B 108.8(9)
C25 C26 H26B 109.8(9)
C27 C26 H26A 107.8(10)
C25 C26 H26A 112.0(10)
H26B C26 H26A 108.0(13)
O3 C27 C26 111.24(10)
O3 C27 H27B 108.0(8)
C26 C27 H27B 110.0(8)
O3 C27 H27A 106.2(9)
C26 C27 H27A 111.3(9)
H27B C27 H27A 110.0(12)
O4 C28 C29 110.45(11)
O4 C28 H28B 105.8(9)
C29 C28 H28B 112.4(9)
O4 C28 H28A 108.1(9)
C29 C28 H28A 111.1(10)
H28B C28 H28A 108.7(13)
C28 C29 C30 110.40(13)
C28 C29 H29B 108.6(10)
C30 C29 H29B 109.4(10)
C28 C29 H29A 108.3(10)
C30 C29 H29A 111.4(10)
H29B C29 H29A 108.6(14)
C31 C30 C29 110.34(11)
C31 C30 H30B 108.7(10)
C29 C30 H30B 108.0(10)
C31 C30 H30A 110.8(10)
C29 C30 H30A 111.2(10)
H30B C30 H30A 107.7(14)
C32 C31 C30 110.77(13)
C32 C31 H31B 108.2(9)
C30 C31 H31B 110.2(9)
C32 C31 H31A 109.2(9)
C30 C31 H31A 112.0(9)
H31B C31 H31A 106.4(13)
O4 C32 C31 111.79(11)
O4 C32 H32B 107.6(10)
C31 C32 H32B 111.1(10)
O4 C32 H32A 107.0(10)
C31 C32 H32A 111.0(10)
H32B C32 H32A 108.1(14)

loop_
_geom_bond_atom_site_label_1
_geom_bond_atom_site_label_2
_geom_bond_distance
Li1 O1 1.981(2)
Li1 O2 1.983(2)
Li1 C7 2.213(2)
Li1 C1 2.227(2)
Li1 Li2 2.428(3)
Li2 O3 1.966(2)
Li2 O4 1.979(2)
Li2 C1 2.197(2)
Li2 C7 2.245(2)
O1 C13 1.4277(15)
O1 C17 1.4285(15)
O2 C18 1.4297(15)
O2 C22 1.4396(14)
O3 C23 1.4329(15)
O3 C27 1.4365(15)
O4 C28 1.4318(16)
O4 C32 1.4373(16)
C1 C2 1.4033(17)
C1 C6 1.4136(17)
C2 C3 1.3976(17)
C2 H2 1.012(15)
C3 C4 1.385(2)
C3 H3 0.995(16)
C4 C5 1.3851(19)
C4 H4 1.001(17)
C5 C6 1.3931(17)
C5 H5 0.987(16)
C6 H6 0.984(16)
C7 C8 1.4112(17)
C7 C12 1.4122(16)
C8 C9 1.3955(18)
C8 H8 0.991(15)
C9 C10 1.3848(19)
C9 H9 0.966(17)
C10 C11 1.3856(19)
C10 H10 0.980(16)
C11 C12 1.3949(17)
C11 H11 0.986(16)
C12 H12 0.992(15)
C13 C14 1.5001(19)
C13 H13B 1.002(16)
C13 H13A 1.014(18)
C14 C15 1.518(2)
C14 H14A 0.99(2)
C14 H14B 0.99(2)
C15 C16 1.519(2)
C15 H15B 0.99(2)
C15 H15A 0.99(2)
C16 C17 1.504(2)
C16 H16B 0.984(19)
C16 H16A 1.02(2)
C17 H17B 0.982(17)
C17 H17A 1.019(17)
C18 C19 1.507(2)
C18 H18A 0.985(15)
C18 H18B 0.997(15)
C19 C20 1.526(2)
C19 H19B 1.003(17)
C19 H19A 0.980(19)
C20 C21 1.520(2)
C20 H20B 1.010(19)
C20 H20A 0.99(2)
C21 C22 1.5067(18)
C21 H21B 0.993(16)
C21 H21A 0.995(18)
C22 H22A 0.997(14)
C22 H22B 0.984(16)
C23 C24 1.5139(19)
C23 H23B 1.030(16)
C23 H23A 0.996(17)
C24 C25 1.522(2)
C24 H24B 0.993(18)
C24 H24A 0.996(18)
C25 C26 1.5229(19)
C25 H25B 1.001(16)
C25 H25A 0.980(17)
C26 C27 1.5133(19)
C26 H26B 1.013(16)
C26 H26A 0.995(17)
C27 H27B 1.010(15)
C27 H27A 0.983(16)
C28 C29 1.509(2)
C28 H28B 0.996(16)
C28 H28A 1.006(17)
C29 C30 1.524(2)
C29 H29B 1.030(18)
C29 H29A 0.993(18)
C30 C31 1.519(2)
C30 H30B 0.982(18)
C30 H30A 0.996(18)
C31 C32 1.512(2)
C31 H31B 0.988(17)
C31 H31A 1.010(17)
C32 H32B 0.977(18)
C32 H32A 1.003(18)
